data_7210328
loop_
_publ_author_name
'Kobayashi, Yuhei'
'Tanaka, Yuki'
'Sato, Tomohiro'
'Fujiki, Michiya'
'Kuroda, Reiko'
'Imai, Yoshitane'

_publ_section_title
;
 Chiral anthracene fluorescence system using achiral 1-naphthylmethylamine
;
_journal_issue 31
_journal_name_full CrystEngComm
_journal_page_first 6259
_journal_paper_doi 10.1039/c3ce40765a
_journal_volume 15
_journal_year 2013
_chemical_formula_sum 'C26 H21 N O2'
_chemical_formula_weight 379.44
_chemical_name_systematic
;
?
;
_space_group_IT_number 4
_symmetry_cell_setting monoclinic
_symmetry_space_group_name_Hall 'P 2yb'
_symmetry_space_group_name_H-M 'P 1 21 1'
_atom_sites_solution_hydrogens geom
_atom_sites_solution_primary direct
_atom_sites_solution_secondary difmap
_audit_creation_method SHELXL-97
_cell_angle_alpha 90.00
_cell_angle_beta 115.801(2)
_cell_angle_gamma 90.00
_cell_formula_units_Z 2
_cell_length_a 12.589(2)
_cell_length_b 5.9903(9)
_cell_length_c 14.136(2)
_cell_measurement_reflns_used 1974
_cell_measurement_temperature 120(2)
_cell_measurement_theta_max 1974
_cell_measurement_theta_min 1.60
_cell_volume 959.8(3)
_computing_cell_refinement 'Bruker SAINT'
_computing_data_collection 'Bruker SMART'
_computing_data_reduction 'Bruker SAINT'
_computing_structure_refinement 'SHELXL-97 (Sheldrick, 1997)'
_computing_structure_solution 'SHELXS-97 (Sheldrick, 1997)'
_diffrn_ambient_temperature 120(2)
_diffrn_measured_fraction_theta_full 0.964
_diffrn_measured_fraction_theta_max 0.964
_diffrn_measurement_device_type 'CCD area detector'
_diffrn_measurement_method '\w scans'
_diffrn_radiation_monochromator graphite
_diffrn_radiation_source 'fine-focus sealed tube'
_diffrn_radiation_type MoK\a
_diffrn_radiation_wavelength 0.71073
_diffrn_reflns_av_R_equivalents 0.0501
_diffrn_reflns_av_sigmaI/netI 0.0557
_diffrn_reflns_limit_h_max 16
_diffrn_reflns_limit_h_min -16
_diffrn_reflns_limit_k_max 7
_diffrn_reflns_limit_k_min -7
_diffrn_reflns_limit_l_max 18
_diffrn_reflns_limit_l_min -18
_diffrn_reflns_number 8438
_diffrn_reflns_theta_full 27.89
_diffrn_reflns_theta_max 27.89
_diffrn_reflns_theta_min 1.60
_exptl_absorpt_coefficient_mu 0.083
_exptl_absorpt_correction_T_max 0.9959
_exptl_absorpt_correction_T_min 0.9559
_exptl_absorpt_correction_type empirical
_exptl_absorpt_process_details 'Bruker SADABS'
_exptl_crystal_colour colorless
_exptl_crystal_density_diffrn 1.313
_exptl_crystal_density_method 'not measured'
_exptl_crystal_description needle
_exptl_crystal_F_000 400
_exptl_crystal_size_max 0.55
_exptl_crystal_size_mid 0.10
_exptl_crystal_size_min 0.05
_refine_diff_density_max 0.266
_refine_diff_density_min -0.246
_refine_diff_density_rms 0.051
_refine_ls_abs_structure_details 'Flack H D (1983), Acta Cryst. A39, 876-881'
_refine_ls_abs_structure_Flack -10(10)
_refine_ls_extinction_method none
_refine_ls_goodness_of_fit_ref 1.097
_refine_ls_hydrogen_treatment constr
_refine_ls_matrix_type full
_refine_ls_number_parameters 263
_refine_ls_number_reflns 2419
_refine_ls_number_restraints 1
_refine_ls_restrained_S_all 1.097
_refine_ls_R_factor_all 0.0707
_refine_ls_R_factor_gt 0.0536
_refine_ls_shift/su_max 0.017
_refine_ls_shift/su_mean 0.005
_refine_ls_structure_factor_coef Fsqd
_refine_ls_weighting_details 'calc w=1/[\s^2^(Fo^2^)+(0.0589P)^2^+0.0191P] where P=(Fo^2^+2Fc^2^)/3'
_refine_ls_weighting_scheme calc
_refine_ls_wR_factor_gt 0.1115
_refine_ls_wR_factor_ref 0.1201
_reflns_number_gt 1974
_reflns_number_total 2419
_reflns_threshold_expression >2sigma(I)
_cod_data_source_file c3ce40765a.txt
_cod_data_source_block imai813_2
_cod_depositor_comments
;
The following automatic conversions were performed:

'_symmetry_cell_setting' value 'Monoclinic' changed to 'monoclinic'
according to /home/saulius/struct/CIF-dictionaries/cif_core.dic
dictionary named 'cif_core.dic' version 2.4.2 from 2011-04-26.

Automatic conversion script
Id: cif_fix_values 1891 2012-01-12 08:04:46Z andrius 
;
_cod_original_cell_volume 959.7(3)
_cod_original_sg_symbol_H-M P2(1)
_cod_database_code 7210328

loop_
_symmetry_equiv_pos_as_xyz
'x, y, z'
'-x, y+1/2, -z'

loop_
_atom_site_label
_atom_site_type_symbol
_atom_site_fract_x
_atom_site_fract_y
_atom_site_fract_z
_atom_site_U_iso_or_equiv
_atom_site_adp_type
_atom_site_occupancy
_atom_site_symmetry_multiplicity
_atom_site_calc_flag
_atom_site_refinement_flags
C1 C 0.5909(3) 0.5535(5) 0.2132(2) 0.0158(7) Uani 1 1 d .
H1 H 0.5885 0.4086 0.2396 0.019 Uiso 1 1 calc R
C2 C 0.6973(3) 0.6603(5) 0.2461(2) 0.0145(6) Uani 1 1 d .
C3 C 0.7018(3) 0.8776(5) 0.2057(2) 0.0165(7) Uani 1 1 d .
H3 H 0.7753 0.9530 0.2289 0.020 Uiso 1 1 calc R
C4 C 0.6018(3) 0.9768(5) 0.1343(2) 0.0165(7) Uani 1 1 d .
H4 H 0.6068 1.1192 0.1069 0.020 Uiso 1 1 calc R
C5 C 0.1673(3) 0.9648(6) -0.0757(2) 0.0220(7) Uani 1 1 d .
H5 H 0.1691 1.1045 -0.1068 0.026 Uiso 1 1 calc R
C6 C 0.0626(3) 0.8620(6) -0.1014(3) 0.0261(8) Uani 1 1 d .
H6 H -0.0082 0.9304 -0.1503 0.031 Uiso 1 1 calc R
C7 C 0.0571(3) 0.6528(7) -0.0562(3) 0.0258(8) Uani 1 1 d .
H7 H -0.0172 0.5838 -0.0743 0.031 Uiso 1 1 calc R
C8 C 0.1572(3) 0.5515(6) 0.0124(2) 0.0217(7) Uani 1 1 d .
H8 H 0.1523 0.4117 0.0420 0.026 Uiso 1 1 calc R
C9 C 0.3744(3) 0.5489(5) 0.1109(2) 0.0174(7) Uani 1 1 d .
H9 H 0.3711 0.4059 0.1385 0.021 Uiso 1 1 calc R
C10 C 0.3845(3) 0.9703(6) 0.0280(2) 0.0175(7) Uani 1 1 d .
H10 H 0.3880 1.1120 -0.0008 0.021 Uiso 1 1 calc R
C11 C 0.4884(2) 0.8703(5) 0.0995(2) 0.0149(6) Uani 1 1 d .
C12 C 0.4844(2) 0.6531(5) 0.1410(2) 0.0153(6) Uani 1 1 d .
C13 C 0.2698(3) 0.6515(6) 0.0411(2) 0.0194(7) Uani 1 1 d .
C14 C 0.2752(3) 0.8661(6) -0.0022(2) 0.0167(7) Uani 1 1 d .
C15 C 0.8070(3) 0.5469(5) 0.3250(2) 0.0183(7) Uani 1 1 d .
O16 O 0.80014(19) 0.3473(4) 0.34618(18) 0.0264(6) Uani 1 1 d .
O17 O 0.90079(17) 0.6649(4) 0.36592(15) 0.0188(5) Uani 1 1 d .
C21 C 1.1963(3) 0.2837(5) 0.4106(2) 0.0171(7) Uani 1 1 d .
C22 C 1.0965(3) 0.1521(6) 0.3739(2) 0.0194(7) Uani 1 1 d .
H22 H 1.0344 0.1878 0.3923 0.023 Uiso 1 1 calc R
C23 C 1.0851(3) -0.0348(6) 0.3094(2) 0.0251(8) Uani 1 1 d .
H23 H 1.0153 -0.1224 0.2844 0.030 Uiso 1 1 calc R
C24 C 1.1733(3) -0.0905(6) 0.2829(3) 0.0232(7) Uani 1 1 d .
H24 H 1.1652 -0.2183 0.2405 0.028 Uiso 1 1 calc R
C25 C 1.3704(3) -0.0143(6) 0.2904(2) 0.0230(8) Uani 1 1 d .
H25 H 1.3633 -0.1424 0.2485 0.028 Uiso 1 1 calc R
C26 C 1.4695(3) 0.1143(6) 0.3233(2) 0.0225(8) Uani 1 1 d .
H26 H 1.5311 0.0751 0.3047 0.027 Uiso 1 1 calc R
C27 C 1.4801(3) 0.3058(6) 0.3848(2) 0.0215(7) Uani 1 1 d .
H27 H 1.5482 0.3973 0.4060 0.026 Uiso 1 1 calc R
C28 C 1.3937(3) 0.3613(6) 0.4143(2) 0.0201(7) Uani 1 1 d .
H28 H 1.4033 0.4890 0.4571 0.024 Uiso 1 1 calc R
C29 C 1.2891(3) 0.2302(5) 0.3816(2) 0.0177(7) Uani 1 1 d .
C30 C 1.2775(3) 0.0405(6) 0.3180(2) 0.0178(7) Uani 1 1 d .
C31 C 1.2142(3) 0.4802(6) 0.4831(2) 0.0196(7) Uani 1 1 d .
H31A H 1.2878 0.4567 0.5480 0.024 Uiso 1 1 calc R
H31B H 1.2247 0.6166 0.4485 0.024 Uiso 1 1 calc R
N32 N 1.1157(2) 0.5178(4) 0.51258(19) 0.0166(6) Uani 1 1 d .
H32A H 1.0477 0.5418 0.4536 0.025 Uiso 1 1 calc R
H32B H 1.1320 0.6392 0.5554 0.025 Uiso 1 1 calc R
H32C H 1.1072 0.3956 0.5469 0.025 Uiso 1 1 calc R

loop_
_atom_site_aniso_label
_atom_site_aniso_U_11
_atom_site_aniso_U_22
_atom_site_aniso_U_33
_atom_site_aniso_U_23
_atom_site_aniso_U_13
_atom_site_aniso_U_12
C1 0.0232(17) 0.0102(15) 0.0164(15) 0.0019(13) 0.0109(13) 0.0009(13)
C2 0.0167(15) 0.0141(15) 0.0128(14) -0.0007(13) 0.0065(12) 0.0008(13)
C3 0.0175(16) 0.0144(16) 0.0199(16) -0.0017(14) 0.0101(13) -0.0030(13)
C4 0.0196(16) 0.0140(16) 0.0187(15) -0.0016(13) 0.0110(13) -0.0025(13)
C5 0.0226(17) 0.0246(18) 0.0207(16) -0.0008(15) 0.0111(14) 0.0051(15)
C6 0.0160(16) 0.038(2) 0.0229(17) 0.0015(17) 0.0071(14) 0.0077(16)
C7 0.0162(16) 0.034(2) 0.0275(18) -0.0065(17) 0.0095(14) -0.0028(16)
C8 0.0179(16) 0.0227(18) 0.0242(17) -0.0051(15) 0.0088(14) -0.0065(14)
C9 0.0218(16) 0.0142(16) 0.0191(15) 0.0023(13) 0.0118(14) 0.0011(13)
C10 0.0200(15) 0.0161(16) 0.0177(15) 0.0025(13) 0.0094(13) 0.0030(13)
C11 0.0171(15) 0.0136(16) 0.0163(15) -0.0019(13) 0.0094(13) 0.0006(13)
C12 0.0175(16) 0.0137(16) 0.0171(15) -0.0038(13) 0.0099(13) -0.0011(13)
C13 0.0188(16) 0.0222(17) 0.0198(16) -0.0037(15) 0.0107(13) 0.0008(14)
C14 0.0187(16) 0.0184(16) 0.0145(15) -0.0031(14) 0.0085(13) 0.0030(14)
C15 0.0199(16) 0.0183(17) 0.0171(15) 0.0012(14) 0.0085(13) 0.0027(14)
O16 0.0248(12) 0.0162(12) 0.0296(13) 0.0061(11) 0.0038(10) 0.0006(10)
O17 0.0128(11) 0.0196(12) 0.0211(11) 0.0015(10) 0.0045(9) -0.0008(10)
C21 0.0155(15) 0.0174(17) 0.0163(16) -0.0008(13) 0.0047(13) -0.0003(13)
C22 0.0195(16) 0.0202(17) 0.0206(16) 0.0009(15) 0.0108(13) 0.0021(15)
C23 0.0249(18) 0.0236(19) 0.0265(18) -0.0063(15) 0.0109(15) -0.0082(15)
C24 0.0314(19) 0.0157(17) 0.0217(17) -0.0035(13) 0.0108(15) -0.0038(14)
C25 0.0261(18) 0.0255(19) 0.0181(16) 0.0010(15) 0.0105(14) 0.0021(16)
C26 0.0185(16) 0.032(2) 0.0205(16) 0.0024(15) 0.0117(14) 0.0038(15)
C27 0.0189(16) 0.0246(19) 0.0218(17) 0.0005(14) 0.0097(14) -0.0003(14)
C28 0.0202(16) 0.0184(17) 0.0200(16) -0.0021(15) 0.0072(14) 0.0004(14)
C29 0.0188(16) 0.0165(17) 0.0159(15) 0.0049(13) 0.0057(13) 0.0040(13)
C30 0.0213(16) 0.0168(16) 0.0146(14) 0.0015(13) 0.0071(13) 0.0035(14)
C31 0.0158(15) 0.0203(17) 0.0238(16) -0.0004(14) 0.0096(13) 0.0004(14)
N32 0.0165(13) 0.0132(13) 0.0194(13) -0.0009(11) 0.0071(11) 0.0007(11)

loop_
_atom_type_symbol
_atom_type_description
_atom_type_scat_dispersion_real
_atom_type_scat_dispersion_imag
_atom_type_scat_source
C C 0.0033 0.0000 'International Tables Vol C Tables 4.2.6.8 and 6.1.1.4'
H H 0.0000 0.0000 'International Tables Vol C Tables 4.2.6.8 and 6.1.1.4'
N N 0.0061 0.0000 'International Tables Vol C Tables 4.2.6.8 and 6.1.1.4'
O O 0.0106 0.0000 'International Tables Vol C Tables 4.2.6.8 and 6.1.1.4'

loop_
_geom_angle_atom_site_label_1
_geom_angle_atom_site_label_2
_geom_angle_atom_site_label_3
_geom_angle
C2 C1 C12 121.8(3)
C1 C2 C3 119.5(3)
C1 C2 C15 119.1(3)
C3 C2 C15 121.5(3)
C4 C3 C2 120.5(3)
C3 C4 C11 121.3(3)
C6 C5 C14 120.9(3)
C5 C6 C7 120.8(3)
C8 C7 C6 120.3(3)
C7 C8 C13 121.0(3)
C13 C9 C12 121.4(3)
C11 C10 C14 121.2(3)
C10 C11 C12 119.8(3)
C10 C11 C4 122.3(3)
C12 C11 C4 117.8(3)
C9 C12 C1 122.0(3)
C9 C12 C11 118.8(3)
C1 C12 C11 119.1(3)
C9 C13 C8 122.1(3)
C9 C13 C14 119.3(3)
C8 C13 C14 118.7(3)
C10 C14 C5 122.3(3)
C10 C14 C13 119.5(3)
C5 C14 C13 118.2(3)
O16 C15 O17 124.7(3)
O16 C15 C2 118.3(3)
O17 C15 C2 117.0(3)
C22 C21 C29 119.1(3)
C22 C21 C31 122.9(3)
C29 C21 C31 117.9(3)
C21 C22 C23 121.1(3)
C24 C23 C22 120.5(3)
C23 C24 C30 120.6(3)
C26 C25 C30 121.0(3)
C25 C26 C27 119.7(3)
C28 C27 C26 120.9(3)
C27 C28 C29 120.9(3)
C30 C29 C28 118.2(3)
C30 C29 C21 119.3(3)
C28 C29 C21 122.5(3)
C29 C30 C24 119.3(3)
C29 C30 C25 119.3(3)
C24 C30 C25 121.4(3)
N32 C31 C21 114.3(2)

loop_
_geom_bond_atom_site_label_1
_geom_bond_atom_site_label_2
_geom_bond_distance
C1 C2 1.370(4)
C1 C12 1.415(4)
C2 C3 1.433(4)
C2 C15 1.507(4)
C3 C4 1.361(4)
C4 C11 1.440(4)
C5 C6 1.353(4)
C5 C14 1.431(4)
C6 C7 1.422(5)
C7 C8 1.354(4)
C8 C13 1.426(4)
C9 C13 1.398(4)
C9 C12 1.405(4)
C10 C11 1.392(4)
C10 C14 1.398(4)
C11 C12 1.438(4)
C13 C14 1.438(5)
C15 O16 1.244(4)
C15 O17 1.279(4)
C21 C22 1.378(4)
C21 C29 1.434(4)
C21 C31 1.512(4)
C22 C23 1.411(5)
C23 C24 1.359(4)
C24 C30 1.420(4)
C25 C26 1.364(4)
C25 C30 1.422(4)
C26 C27 1.411(5)
C27 C28 1.363(4)
C28 C29 1.426(4)
C29 C30 1.416(4)
C31 N32 1.487(4)
